data_2204593
loop_
_publ_author_name
P.G.Aravindan
S.Selvanayagam
D.Velmurugan
K.Ravikumar
'J. Jayashankaran'
R.Raghunathan

_publ_section_title
1'-Methyl-4'-phenyl-<i>H</i>-fluorene-9-spiro-3'-pyrrolidine-2'-spiro-3''-1<i>H</i>-indol-2''(3''<i>H</i>)-one
_journal_issue 11
_journal_name_full 'Acta Crystallographica Section E'
_journal_page_first o2152
_journal_page_last o2154
_journal_paper_doi 10.1107/S1600536804026911
_journal_volume 60
_journal_year 2004
_chemical_formula_iupac 'C30 H24 N2 O'
_chemical_formula_moiety 'C30 H24 N2 O'
_chemical_formula_sum 'C30 H24 N2 O'
_chemical_formula_weight 428.51
_chemical_name_systematic
;
1'-Methyl-4'-phenyl-9H-fluorene-9-spiro-3'-pyrrolidine-2'-spiro-3''-
1H-indol-2''(3''H)-one
;
_space_group_IT_number 61
_symmetry_cell_setting orthorhombic
_symmetry_space_group_name_Hall '-P 2ac 2ab'
_symmetry_space_group_name_H-M 'P b c a'
_atom_sites_solution_hydrogens geom
_atom_sites_solution_primary direct
_atom_sites_solution_secondary difmap
_audit_creation_method SHELXL-97
_cell_angle_alpha 90.00
_cell_angle_beta 90.00
_cell_angle_gamma 90.00
_cell_formula_units_Z 8
_cell_length_a 18.17520(10)
_cell_length_b 13.6193(9)
_cell_length_c 18.48700(10)
_cell_measurement_reflns_used 2136
_cell_measurement_temperature 273(2)
_cell_measurement_theta_max 27.88
_cell_measurement_theta_min 2.46
_cell_volume 4576.2(3)
_computing_cell_refinement 'SAINT (Bruker, 2001)'
_computing_data_collection 'SMART (Bruker, 2001)'
_computing_data_reduction SAINT
_computing_molecular_graphics
;
ZORTEP (Zsolnai, 1997) and PLATON (Spek, 2003)
;
_computing_publication_material 'SHELXL97 and PARST (Nardelli, 1995)'
_computing_structure_refinement 'SHELXL97 (Sheldrick, 1997)'
_computing_structure_solution 'SHELXS97 (Sheldrick, 1997)'
_diffrn_ambient_temperature 273(2)
_diffrn_measured_fraction_theta_full 0.899
_diffrn_measured_fraction_theta_max 0.899
_diffrn_measurement_device_type
;
Bruker SMART APEX diffractometer
;
_diffrn_measurement_method '\w scans'
_diffrn_radiation_monochromator graphite
_diffrn_radiation_source 'fine-focus sealed tube'
_diffrn_radiation_type MoK\a
_diffrn_radiation_wavelength 0.71073
_diffrn_reflns_av_R_equivalents 0.0630
_diffrn_reflns_av_sigmaI/netI 0.0491
_diffrn_reflns_limit_h_max 21
_diffrn_reflns_limit_h_min -21
_diffrn_reflns_limit_k_max 16
_diffrn_reflns_limit_k_min -14
_diffrn_reflns_limit_l_max 21
_diffrn_reflns_limit_l_min -21
_diffrn_reflns_number 22067
_diffrn_reflns_theta_full 25.00
_diffrn_reflns_theta_max 25.00
_diffrn_reflns_theta_min 2.17
_diffrn_standards_number 0
_exptl_absorpt_coefficient_mu 0.075
_exptl_absorpt_correction_type none
_exptl_crystal_colour colourless
_exptl_crystal_density_diffrn 1.244
_exptl_crystal_density_method 'not measured'
_exptl_crystal_description block
_exptl_crystal_F_000 1808
_exptl_crystal_size_max 0.30
_exptl_crystal_size_mid 0.25
_exptl_crystal_size_min 0.20
_refine_diff_density_max 0.229
_refine_diff_density_min -0.185
_refine_ls_extinction_method none
_refine_ls_goodness_of_fit_ref 1.124
_refine_ls_hydrogen_treatment constr
_refine_ls_matrix_type full
_refine_ls_number_parameters 298
_refine_ls_number_reflns 4023
_refine_ls_number_restraints 0
_refine_ls_restrained_S_all 1.124
_refine_ls_R_factor_all 0.1226
_refine_ls_R_factor_gt 0.0805
_refine_ls_shift/su_max 0.000
_refine_ls_shift/su_mean 0.000
_refine_ls_structure_factor_coef Fsqd
_refine_ls_weighting_details
;
 calc w=1/[\s^2^(Fo^2^)+(0.0575P)^2^+2.8984P] where P=(Fo^2^+2Fc^2^)/3
;
_refine_ls_weighting_scheme calc
_refine_ls_wR_factor_gt 0.1596
_refine_ls_wR_factor_ref 0.1786
_reflns_number_gt 2700
_reflns_number_total 4023
_reflns_threshold_expression I>2\s(I)
_cod_data_source_file wn6298.cif
_cod_data_source_block I
_cod_original_cell_volume 4576.2(5)
_cod_original_sg_symbol_Hall -P2ac2ab
_cod_database_code 2204593
_cod_database_fobs_code 2204593

loop_
_symmetry_equiv_pos_as_xyz
'x, y, z'
'-x+1/2, -y, z+1/2'
'-x, y+1/2, -z+1/2'
'x+1/2, -y+1/2, -z'
'-x, -y, -z'
'x-1/2, y, -z-1/2'
'x, -y-1/2, z-1/2'
'-x-1/2, y-1/2, z'

loop_
_atom_site_label
_atom_site_fract_x
_atom_site_fract_y
_atom_site_fract_z
_atom_site_U_iso_or_equiv
_atom_site_adp_type
_atom_site_calc_flag
_atom_site_refinement_flags
_atom_site_occupancy
_atom_site_type_symbol
C3 0.15644(16) 0.1416(2) 0.35954(15) 0.0410(8) Uani d . 1 C
C23 0.16409(16) 0.2063(3) 0.29270(17) 0.0478(8) Uani d . 1 C
C22 0.19693(18) 0.1848(3) 0.22743(18) 0.0625(11) Uani d . 1 C
H22 0.2191 0.1243 0.2194 0.075 Uiso calc R 1 H
C21 0.1958(2) 0.2576(4) 0.1732(2) 0.0802(14) Uani d . 1 C
H21 0.2185 0.2461 0.1289 0.096 Uiso calc R 1 H
C20 0.1608(3) 0.3462(4) 0.1859(3) 0.0902(16) Uani d . 1 C
H20 0.1594 0.3929 0.1493 0.108 Uiso calc R 1 H
C19 0.1288(2) 0.3666(3) 0.2499(2) 0.0782(13) Uani d . 1 C
H19 0.1054 0.4265 0.2570 0.094 Uiso calc R 1 H
C18 0.13100(19) 0.2977(3) 0.3051(2) 0.0548(9) Uani d . 1 C
C17 0.10603(19) 0.3029(3) 0.3795(2) 0.0554(9) Uani d . 1 C
C16 0.0724(3) 0.3782(3) 0.4175(3) 0.0827(13) Uani d . 1 C
H16 0.0600 0.4366 0.3944 0.099 Uiso calc R 1 H
C15 0.0577(3) 0.3654(4) 0.4896(3) 0.0973(17) Uani d . 1 C
H15 0.0342 0.4150 0.5154 0.117 Uiso calc R 1 H
C14 0.0771(2) 0.2806(4) 0.5237(2) 0.0810(13) Uani d . 1 C
H14 0.0673 0.2736 0.5728 0.097 Uiso calc R 1 H
C13 0.11108(19) 0.2050(3) 0.48707(18) 0.0596(10) Uani d . 1 C
H13 0.1244 0.1478 0.5113 0.072 Uiso calc R 1 H
C12 0.12516(16) 0.2150(2) 0.41394(17) 0.0448(8) Uani d . 1 C
C2 0.23068(17) 0.0846(3) 0.37573(17) 0.0515(9) Uani d . 1 C
H2 0.2651 0.1082 0.3388 0.062 Uiso calc R 1 H
C1 0.21533(19) -0.0208(3) 0.3550(2) 0.0653(11) Uani d . 1 C
H1A 0.2566 -0.0485 0.3286 0.078 Uiso calc R 1 H
H1B 0.2063 -0.0605 0.3976 0.078 Uiso calc R 1 H
N1 0.14934(15) -0.0165(2) 0.30886(15) 0.0531(7) Uani d . 1 N
C4 0.10090(16) 0.0546(2) 0.34206(15) 0.0398(8) Uani d . 1 C
C11 0.06369(18) 0.0205(2) 0.41344(18) 0.0453(8) Uani d . 1 C
N2 -0.00775(14) 0.0457(2) 0.41049(14) 0.0503(7) Uani d . 1 N
H1 -0.0380 0.0390 0.4459 0.060 Uiso calc R 1 H
C10 -0.02702(17) 0.0843(2) 0.34297(16) 0.0413(8) Uani d . 1 C
C9 -0.09529(18) 0.1153(2) 0.31996(19) 0.0514(9) Uani d . 1 C
H9 -0.1354 0.1172 0.3512 0.062 Uiso calc R 1 H
C8 -0.1014(2) 0.1435(3) 0.2486(2) 0.0578(9) Uani d . 1 C
H8 -0.1465 0.1661 0.2316 0.069 Uiso calc R 1 H
C7 -0.04281(19) 0.1392(3) 0.20212(19) 0.0568(10) Uani d . 1 C
H7 -0.0492 0.1559 0.1538 0.068 Uiso calc R 1 H
C6 0.02596(18) 0.1099(2) 0.22665(17) 0.0498(9) Uani d . 1 C
H6 0.0659 0.1078 0.1952 0.060 Uiso calc R 1 H
C5 0.03425(16) 0.0841(2) 0.29841(16) 0.0393(7) Uani d . 1 C
C24 0.26949(18) 0.1039(3) 0.44684(18) 0.0563(10) Uani d . 1 C
C29 0.2717(3) 0.0386(4) 0.5029(2) 0.0909(15) Uani d . 1 C
H29 0.2456 -0.0199 0.4994 0.109 Uiso calc R 1 H
C28 0.3124(3) 0.0580(5) 0.5657(3) 0.1093(19) Uani d . 1 C
H28 0.3126 0.0134 0.6038 0.131 Uiso calc R 1 H
C27 0.3520(3) 0.1435(6) 0.5702(3) 0.120(2) Uani d . 1 C
H27 0.3801 0.1564 0.6112 0.144 Uiso calc R 1 H
C26 0.3502(3) 0.2092(5) 0.5152(3) 0.1124(19) Uani d . 1 C
H26 0.3770 0.2673 0.5183 0.135 Uiso calc R 1 H
C25 0.3087(2) 0.1895(4) 0.4546(2) 0.0834(13) Uani d . 1 C
H25 0.3071 0.2358 0.4176 0.100 Uiso calc R 1 H
C32 0.1168(2) -0.1114(3) 0.2938(2) 0.0838(13) Uani d . 1 C
H32A 0.1530 -0.1534 0.2721 0.126 Uiso calc R 1 H
H32B 0.0761 -0.1033 0.2613 0.126 Uiso calc R 1 H
H32C 0.0999 -0.1403 0.3382 0.126 Uiso calc R 1 H
O1 0.09427(12) -0.02125(18) 0.46398(12) 0.0613(7) Uani d . 1 O

loop_
_atom_site_aniso_label
_atom_site_aniso_U_11
_atom_site_aniso_U_22
_atom_site_aniso_U_33
_atom_site_aniso_U_12
_atom_site_aniso_U_13
_atom_site_aniso_U_23
C3 0.0384(17) 0.0452(19) 0.0395(17) 0.0000(15) 0.0024(14) 0.0090(15)
C23 0.0368(18) 0.063(2) 0.0439(19) -0.0163(17) -0.0057(15) 0.0080(17)
C22 0.045(2) 0.096(3) 0.047(2) -0.018(2) -0.0020(17) 0.017(2)
C21 0.063(3) 0.127(4) 0.051(2) -0.034(3) -0.004(2) 0.025(3)
C20 0.096(4) 0.095(4) 0.079(3) -0.038(3) -0.025(3) 0.043(3)
C19 0.096(3) 0.062(3) 0.077(3) -0.024(2) -0.032(3) 0.029(2)
C18 0.055(2) 0.043(2) 0.066(2) -0.0150(18) -0.0211(18) 0.0121(19)
C17 0.056(2) 0.048(2) 0.062(2) -0.0033(18) -0.0219(18) 0.0020(19)
C16 0.105(3) 0.047(3) 0.096(4) 0.024(2) -0.030(3) -0.010(2)
C15 0.115(4) 0.091(4) 0.085(3) 0.046(3) -0.027(3) -0.037(3)
C14 0.085(3) 0.101(4) 0.057(2) 0.034(3) -0.012(2) -0.025(3)
C13 0.060(2) 0.068(3) 0.051(2) 0.016(2) -0.0044(17) -0.0068(19)
C12 0.0398(18) 0.048(2) 0.0470(19) -0.0007(15) -0.0073(15) -0.0013(16)
C2 0.0386(18) 0.065(2) 0.051(2) 0.0106(17) 0.0098(15) 0.0127(18)
C1 0.054(2) 0.074(3) 0.068(2) 0.030(2) 0.0124(19) 0.002(2)
N1 0.0567(17) 0.0439(18) 0.0587(17) 0.0111(14) 0.0106(14) -0.0046(14)
C4 0.0422(18) 0.0374(18) 0.0396(17) 0.0041(14) 0.0097(14) 0.0036(14)
C11 0.0457(19) 0.0399(19) 0.050(2) 0.0011(16) 0.0080(16) 0.0097(16)
N2 0.0396(16) 0.0603(19) 0.0510(16) 0.0001(13) 0.0150(13) 0.0114(14)
C10 0.0421(19) 0.0349(18) 0.0469(18) -0.0044(15) 0.0025(15) 0.0013(15)
C9 0.0398(19) 0.051(2) 0.063(2) -0.0011(16) 0.0015(17) -0.0044(18)
C8 0.046(2) 0.053(2) 0.074(3) -0.0047(18) -0.0169(19) 0.000(2)
C7 0.059(2) 0.060(2) 0.051(2) -0.0134(19) -0.0168(18) 0.0063(18)
C6 0.051(2) 0.052(2) 0.047(2) -0.0096(17) 0.0023(16) -0.0003(16)
C5 0.0421(18) 0.0299(17) 0.0460(18) -0.0039(14) 0.0018(14) 0.0005(14)
C24 0.039(2) 0.082(3) 0.047(2) 0.019(2) 0.0061(16) 0.011(2)
C29 0.090(3) 0.115(4) 0.068(3) 0.024(3) -0.008(2) 0.023(3)
C28 0.109(4) 0.151(6) 0.068(3) 0.048(4) -0.016(3) 0.025(4)
C27 0.079(4) 0.198(7) 0.082(4) 0.028(4) -0.016(3) -0.023(5)
C26 0.095(4) 0.159(6) 0.084(4) -0.019(4) -0.004(3) -0.038(4)
C25 0.076(3) 0.106(4) 0.068(3) -0.010(3) 0.004(2) -0.003(3)
C32 0.105(3) 0.054(3) 0.093(3) 0.015(2) 0.002(3) -0.014(2)
O1 0.0541(14) 0.0723(17) 0.0573(15) 0.0115(13) 0.0140(12) 0.0296(13)

loop_
_atom_type_symbol
_atom_type_description
_atom_type_scat_dispersion_real
_atom_type_scat_dispersion_imag
_atom_type_scat_source
C C 0.0033 0.0016 'International Tables Vol C Tables 4.2.6.8 and 6.1.1.4'
H H 0.0000 0.0000 'International Tables Vol C Tables 4.2.6.8 and 6.1.1.4'
N N 0.0061 0.0033 'International Tables Vol C Tables 4.2.6.8 and 6.1.1.4'
O O 0.0106 0.0060 'International Tables Vol C Tables 4.2.6.8 and 6.1.1.4'

loop_
_geom_angle_atom_site_label_1
_geom_angle_atom_site_label_2
_geom_angle_atom_site_label_3
_geom_angle
_geom_angle_publ_flag
C23 C3 C12 101.0(3) ?
C23 C3 C2 111.0(2) ?
C12 C3 C2 120.9(3) ?
C23 C3 C4 108.9(2) ?
C12 C3 C4 112.7(2) ?
C2 C3 C4 102.3(2) ?
C22 C23 C18 121.1(3) ?
C22 C23 C3 128.9(3) ?
C18 C23 C3 110.0(3) ?
C23 C22 C21 117.9(4) ?
C23 C22 H22 121.1 ?
C21 C22 H22 121.1 ?
C20 C21 C22 119.9(4) ?
C20 C21 H21 120.1 ?
C22 C21 H21 120.1 ?
C19 C20 C21 121.8(4) ?
C19 C20 H20 119.1 ?
C21 C20 H20 119.1 ?
C20 C19 C18 119.6(5) ?
C20 C19 H19 120.2 ?
C18 C19 H19 120.2 ?
C19 C18 C23 119.6(4) ?
C19 C18 C17 131.0(4) ?
C23 C18 C17 109.4(3) ?
C16 C17 C12 120.8(4) ?
C16 C17 C18 130.9(4) ?
C12 C17 C18 108.2(3) ?
C15 C16 C17 119.0(4) ?
C15 C16 H16 120.5 ?
C17 C16 H16 120.5 ?
C14 C15 C16 120.5(4) ?
C14 C15 H15 119.8 ?
C16 C15 H15 119.8 ?
C15 C14 C13 121.5(4) ?
C15 C14 H14 119.3 ?
C13 C14 H14 119.3 ?
C14 C13 C12 119.3(4) ?
C14 C13 H13 120.3 ?
C12 C13 H13 120.3 ?
C13 C12 C17 118.9(3) ?
C13 C12 C3 130.4(3) ?
C17 C12 C3 110.6(3) ?
C1 C2 C24 118.1(3) ?
C1 C2 C3 105.1(3) ?
C24 C2 C3 118.4(3) ?
C1 C2 H2 104.6 ?
C24 C2 H2 104.6 ?
C3 C2 H2 104.6 ?
N1 C1 C2 105.1(3) ?
N1 C1 H1A 110.7 ?
C2 C1 H1A 110.7 ?
N1 C1 H1B 110.7 ?
C2 C1 H1B 110.7 ?
H1A C1 H1B 108.8 ?
C4 N1 C32 115.5(3) y
C4 N1 C1 106.1(3) y
C32 N1 C1 114.1(3) y
N1 C4 C5 116.1(3) ?
N1 C4 C11 115.2(2) ?
C5 C4 C11 100.6(2) ?
N1 C4 C3 101.5(2) ?
C5 C4 C3 114.8(2) ?
C11 C4 C3 109.0(2) ?
O1 C11 N2 125.9(3) ?
O1 C11 C4 126.0(3) ?
N2 C11 C4 108.1(3) ?
C11 N2 C10 112.0(3) y
C11 N2 H1 124.0 ?
C10 N2 H1 124.0 ?
C9 C10 C5 122.7(3) ?
C9 C10 N2 128.0(3) ?
C5 C10 N2 109.2(3) ?
C8 C9 C10 117.0(3) ?
C8 C9 H9 121.5 ?
C10 C9 H9 121.5 ?
C7 C8 C9 121.7(3) ?
C7 C8 H8 119.1 ?
C9 C8 H8 119.1 ?
C8 C7 C6 120.5(3) ?
C8 C7 H7 119.8 ?
C6 C7 H7 119.8 ?
C5 C6 C7 119.0(3) ?
C5 C6 H6 120.5 ?
C7 C6 H6 120.5 ?
C6 C5 C10 118.9(3) ?
C6 C5 C4 132.0(3) ?
C10 C5 C4 109.1(3) ?
C29 C24 C25 117.3(4) ?
C29 C24 C2 124.1(4) ?
C25 C24 C2 118.6(3) ?
C24 C29 C28 121.4(5) ?
C24 C29 H29 119.3 ?
C28 C29 H29 119.3 ?
C27 C28 C29 119.2(5) ?
C27 C28 H28 120.4 ?
C29 C28 H28 120.4 ?
C26 C27 C28 120.2(6) ?
C26 C27 H27 119.9 ?
C28 C27 H27 119.9 ?
C27 C26 C25 119.7(6) ?
C27 C26 H26 120.2 ?
C25 C26 H26 120.2 ?
C24 C25 C26 122.3(5) ?
C24 C25 H25 118.9 ?
C26 C25 H25 118.9 ?
N1 C32 H32A 109.5 ?
N1 C32 H32B 109.5 ?
H32A C32 H32B 109.5 ?
N1 C32 H32C 109.5 ?
H32A C32 H32C 109.5 ?
H32B C32 H32C 109.5 ?

loop_
_geom_bond_atom_site_label_1
_geom_bond_atom_site_label_2
_geom_bond_distance
_geom_bond_publ_flag
C3 C23 1.524(4) y
C3 C12 1.527(4) y
C3 C2 1.585(4) ?
C3 C4 1.590(4) ?
C23 C22 1.377(4) ?
C23 C18 1.402(5) ?
C22 C21 1.410(5) ?
C22 H22 0.9300 ?
C21 C20 1.384(6) ?
C21 H21 0.9300 ?
C20 C19 1.347(6) ?
C20 H20 0.9300 ?
C19 C18 1.386(5) ?
C19 H19 0.9300 ?
C18 C17 1.451(5) ?
C17 C16 1.385(5) ?
C17 C12 1.400(4) ?
C16 C15 1.370(6) ?
C16 H16 0.9300 ?
C15 C14 1.363(6) ?
C15 H15 0.9300 ?
C14 C13 1.379(5) ?
C14 H14 0.9300 ?
C13 C12 1.383(4) ?
C13 H13 0.9300 ?
C2 C1 1.512(5) ?
C2 C24 1.515(5) ?
C2 H2 0.9800 ?
C1 N1 1.473(4) y
C1 H1A 0.9700 ?
C1 H1B 0.9700 ?
N1 C4 1.446(4) y
N1 C32 1.447(4) y
C4 C5 1.510(4) ?
C4 C11 1.554(4) ?
C11 O1 1.227(4) ?
C11 N2 1.344(4) ?
N2 C10 1.399(4) ?
N2 H1 0.8600 ?
C10 C9 1.378(4) ?
C10 C5 1.385(4) ?
C9 C8 1.378(5) ?
C9 H9 0.9300 ?
C8 C7 1.370(5) ?
C8 H8 0.9300 ?
C7 C6 1.388(4) ?
C7 H7 0.9300 ?
C6 C5 1.381(4) ?
C6 H6 0.9300 ?
C24 C29 1.366(5) ?
C24 C25 1.374(6) ?
C29 C28 1.401(7) ?
C29 H29 0.9300 ?
C28 C27 1.372(8) ?
C28 H28 0.9300 ?
C27 C26 1.356(8) ?
C27 H27 0.9300 ?
C26 C25 1.377(6) ?
C26 H26 0.9300 ?
C25 H25 0.9300 ?
C32 H32A 0.9600 ?
C32 H32B 0.9600 ?
C32 H32C 0.9600 ?

loop_
_geom_hbond_atom_site_label_D
_geom_hbond_atom_site_label_H
_geom_hbond_atom_site_label_A
_geom_hbond_site_symmetry_A
_geom_hbond_distance_DH
_geom_hbond_distance_HA
_geom_hbond_distance_DA
_geom_hbond_angle_DHA
_geom_hbond_publ_flag
C1 H1B O1 . 0.97 2.43 2.983(4) 115 yes
C13 H13 O1 . 0.93 2.53 3.126(5) 122 yes
N2 H1 O1 5_556 0.86 1.97 2.823(3) 171 yes
C6 H6 CgB . 0.93 3.00 3.376(3) 105 yes
C19 H19 CgA 3_555 0.93 2.89 3.790(4) 161 yes

loop_
_geom_torsion_atom_site_label_1
_geom_torsion_atom_site_label_2
_geom_torsion_atom_site_label_3
_geom_torsion_atom_site_label_4
_geom_torsion
C12 C3 C23 C22 172.3(3)
C2 C3 C23 C22 42.9(4)
C4 C3 C23 C22 -69.0(4)
C12 C3 C23 C18 -8.2(3)
C2 C3 C23 C18 -137.5(3)
C4 C3 C23 C18 110.6(3)
C18 C23 C22 C21 -0.4(5)
C3 C23 C22 C21 179.1(3)
C23 C22 C21 C20 -1.6(5)
C22 C21 C20 C19 1.6(6)
C21 C20 C19 C18 0.4(6)
C20 C19 C18 C23 -2.3(5)
C20 C19 C18 C17 175.2(4)
C22 C23 C18 C19 2.4(5)
C3 C23 C18 C19 -177.2(3)
C22 C23 C18 C17 -175.7(3)
C3 C23 C18 C17 4.8(4)
C19 C18 C17 C16 0.2(7)
C23 C18 C17 C16 178.0(4)
C19 C18 C17 C12 -176.5(4)
C23 C18 C17 C12 1.3(4)
C12 C17 C16 C15 -0.3(6)
C18 C17 C16 C15 -176.6(4)
C17 C16 C15 C14 1.3(7)
C16 C15 C14 C13 -0.9(7)
C15 C14 C13 C12 -0.5(6)
C14 C13 C12 C17 1.5(5)
C14 C13 C12 C3 -175.1(3)
C16 C17 C12 C13 -1.1(5)
C18 C17 C12 C13 176.0(3)
C16 C17 C12 C3 176.1(3)
C18 C17 C12 C3 -6.8(4)
C23 C3 C12 C13 -174.1(3)
C2 C3 C12 C13 -51.4(5)
C4 C3 C12 C13 69.9(4)
C23 C3 C12 C17 9.0(3)
C2 C3 C12 C17 131.8(3)
C4 C3 C12 C17 -106.9(3)
C23 C3 C2 C1 -107.2(3)
C12 C3 C2 C1 135.0(3)
C4 C3 C2 C1 8.9(3)
C23 C3 C2 C24 118.4(3)
C12 C3 C2 C24 0.6(4)
C4 C3 C2 C24 -125.5(3)
C24 C2 C1 N1 152.0(3)
C3 C2 C1 N1 17.5(3)
C2 C1 N1 C4 -40.7(3)
C2 C1 N1 C32 -169.0(3)
C32 N1 C4 C5 -61.9(4)
C1 N1 C4 C5 170.7(3)
C32 N1 C4 C11 55.3(4)
C1 N1 C4 C11 -72.1(3)
C32 N1 C4 C3 172.9(3)
C1 N1 C4 C3 45.5(3)
C23 C3 C4 N1 85.2(3)
C12 C3 C4 N1 -163.7(2)
C2 C3 C4 N1 -32.3(3)
C23 C3 C4 C5 -40.8(3)
C12 C3 C4 C5 70.3(3)
C2 C3 C4 C5 -158.4(2)
C23 C3 C4 C11 -152.8(3)
C12 C3 C4 C11 -41.7(3)
C2 C3 C4 C11 89.6(3)
N1 C4 C11 O1 45.4(5)
C5 C4 C11 O1 171.1(3)
C3 C4 C11 O1 -67.8(4)
N1 C4 C11 N2 -135.2(3)
C5 C4 C11 N2 -9.5(3)
C3 C4 C11 N2 111.6(3)
O1 C11 N2 C10 -174.6(3)
C4 C11 N2 C10 6.1(4)
C11 N2 C10 C9 178.2(3)
C11 N2 C10 C5 0.6(4)
C5 C10 C9 C8 2.3(5)
N2 C10 C9 C8 -175.0(3)
C10 C9 C8 C7 1.3(5)
C9 C8 C7 C6 -2.9(5)
C8 C7 C6 C5 0.8(5)
C7 C6 C5 C10 2.6(5)
C7 C6 C5 C4 -176.5(3)
C9 C10 C5 C6 -4.3(5)
N2 C10 C5 C6 173.5(3)
C9 C10 C5 C4 175.0(3)
N2 C10 C5 C4 -7.2(3)
N1 C4 C5 C6 -45.9(5)
C11 C4 C5 C6 -170.9(3)
C3 C4 C5 C6 72.2(4)
N1 C4 C5 C10 134.9(3)
C11 C4 C5 C10 9.9(3)
C3 C4 C5 C10 -107.0(3)
C1 C2 C24 C29 -20.9(5)
C3 C2 C24 C29 107.6(4)
C1 C2 C24 C25 155.1(3)
C3 C2 C24 C25 -76.3(4)
C25 C24 C29 C28 -0.2(6)
C2 C24 C29 C28 175.9(4)
C24 C29 C28 C27 -1.3(8)
C29 C28 C27 C26 1.5(9)
C28 C27 C26 C25 -0.2(9)
C29 C24 C25 C26 1.5(6)
C2 C24 C25 C26 -174.8(4)
C27 C26 C25 C24 -1.4(8)
